data_7702306
loop_
_publ_author_name
'Thirupathi, Natesan'
'Krishnamurthy, Setharampattu S.'
'Nethaji, Munirathinam'

_publ_section_title
;
 Synthesis, reactivity and structural characterisation of bicyclic
 tetraphosphapentazanes
;
_journal_issue 9
_journal_name_full 'Journal of the Chemical Society, Dalton Transactions'
_journal_page_first 1469
_journal_paper_doi 10.1039/a801443d
_journal_year 1998
_chemical_compound_source synthesis
_chemical_formula_moiety (EtN)5P4(O)(OPh)2
_chemical_formula_sum 'C22 H35 N5 O3 P4'
_chemical_formula_weight 541.43
_chemical_melting_point 377.1(10)
_space_group_IT_number 14
_space_group_name_Hall '-P 2ybc'
_space_group_name_H-M_alt 'P 1 21/c 1'
_symmetry_cell_setting monoclinic
_symmetry_space_group_name_H-M 'P 1 21/c 1'
_atom_sites_solution_hydrogens geom
_atom_sites_solution_primary direct
_atom_sites_solution_secondary difmap
_audit_creation_method SHELXL
_cell_angle_alpha 90.00
_cell_angle_beta 107.359(14)
_cell_angle_gamma 90.00
_cell_formula_units_Z 4
_cell_length_a 8.668(2)
_cell_length_b 34.879(7)
_cell_length_c 9.7837(10)
_cell_measurement_reflns_used 25
_cell_measurement_temperature 290(2)
_cell_measurement_theta_max 12
_cell_measurement_theta_min 8
_cell_volume 2823.2(9)
_computing_cell_refinement 'least-square refinement'
_computing_data_collection 'Enraf-Nonius CAD-4 Program'
_computing_data_reduction local
_computing_molecular_graphics 'ORTEP II'
_computing_publication_material CIF
_computing_structure_refinement 'SHELXL-93 (Sheldrick, 1993)'
_computing_structure_solution 'SHELXS-86 (Sheldrick, 1990)'
_diffrn_ambient_temperature 290(2)
_diffrn_measurement_device 'Enraf-Nonius CAD-4 diffractometer'
_diffrn_measurement_method 'w scans'
_diffrn_radiation_monochromator graphite
_diffrn_radiation_source 'fine-focus sealed tube'
_diffrn_radiation_type MoKa
_diffrn_radiation_wavelength 0.71070
_diffrn_reflns_av_R_equivalents 0.0266
_diffrn_reflns_av_sigmaI/netI 0.0711
_diffrn_reflns_limit_h_max 10
_diffrn_reflns_limit_h_min 0
_diffrn_reflns_limit_k_max 41
_diffrn_reflns_limit_k_min 0
_diffrn_reflns_limit_l_max 11
_diffrn_reflns_limit_l_min -11
_diffrn_reflns_number 5299
_diffrn_reflns_theta_max 24.98
_diffrn_reflns_theta_min 1.17
_diffrn_standards_interval_count 100
_diffrn_standards_interval_time '3600 sec'
_diffrn_standards_number 3
_exptl_absorpt_coefficient_mu 0.299
_exptl_absorpt_correction_type 'not applied'
_exptl_crystal_colour colourless
_exptl_crystal_density_diffrn 1.274
_exptl_crystal_density_meas ?
_exptl_crystal_description 'rectangular prism'
_exptl_crystal_F_000 1144
_exptl_crystal_size_max 0.35
_exptl_crystal_size_mid 0.35
_exptl_crystal_size_min 0.15
_refine_diff_density_max .459
_refine_diff_density_min -.237
_refine_diff_density_rms .058
_refine_ls_extinction_method none
_refine_ls_goodness_of_fit_all 1.105
_refine_ls_goodness_of_fit_obs 1.175
_refine_ls_hydrogen_treatment constraint
_refine_ls_matrix_type full
_refine_ls_number_parameters 318
_refine_ls_number_reflns 4949
_refine_ls_number_restraints 30
_refine_ls_restrained_S_all 1.124
_refine_ls_restrained_S_obs 1.201
_refine_ls_R_factor_all 0.1625
_refine_ls_R_factor_obs 0.0765
_refine_ls_shift/esd_max -0.077
_refine_ls_shift/esd_mean 0.004
_refine_ls_structure_factor_coef Fsqd
_refine_ls_weighting_details 'w=1/[s^2^(Fo^2^)+( 0.0743P)^2^+3.7833P] where P=(Fo^2^+2Fc^2^)/3'
_refine_ls_weighting_scheme calc
_refine_ls_wR_factor_all 0.2185
_refine_ls_wR_factor_obs 0.1616
_reflns_number_observed 2530
_reflns_number_total 4954
_reflns_observed_criterion >2sigma(I)
_cod_data_source_file d801443.txt
_cod_data_source_block bicy
_cod_depositor_comments
;
The following automatic conversions were performed:

data item '_chemical_melting_point' value '103-105 deg' was changed
to '377.1(10)' -- it was converted from degrees Celsius(C) to
Kelvins(K), the average value was taken and precision was estimated.

data item '_exptl_crystal_density_meas' value 'not measured' was
changed to '?' -- the value is perceived as not measured.

data item '_refine_ls_weighting_scheme' value 'calc
w=1/[s^2^(Fo^2^)+( 0.0743P)^2^+3.7833P] where P=(Fo^2^+2Fc^2^)/3' was
changed to 'calc'. A new data item '_refine_ls_weighting_details' was
created with the value set to 'w=1/[s^2^(Fo^2^)+(
0.0743P)^2^+3.7833P] where P=(Fo^2^+2Fc^2^)/3'.

Automatic conversion script
Id: cif_fix_values 6909 2019-04-08 15:41:33Z antanas 
;
_cod_original_sg_symbol_H-M P21/c
_cod_database_code 7702306

loop_
_symmetry_equiv_pos_as_xyz
'x, y, z'
'-x, y+1/2, -z+1/2'
'-x, -y, -z'
'x, -y-1/2, z-1/2'

loop_
_atom_site_aniso_label
_atom_site_aniso_U_11
_atom_site_aniso_U_22
_atom_site_aniso_U_33
_atom_site_aniso_U_23
_atom_site_aniso_U_13
_atom_site_aniso_U_12
P1 0.0753(12) 0.0630(10) 0.0595(10) -0.0019(8) 0.0197(9) -0.0009(9)
P2 0.0738(12) 0.0624(10) 0.0719(11) 0.0073(9) 0.0180(9) 0.0018(9)
P3 0.0692(11) 0.0604(10) 0.0641(11) -0.0013(8) 0.0168(9) -0.0026(9)
P4 0.0715(12) 0.0764(12) 0.0717(11) 0.0041(9) 0.0236(9) 0.0084(9)
N1 0.073(3) 0.067(3) 0.055(3) 0.007(2) 0.026(3) 0.000(3)
N2 0.076(4) 0.058(3) 0.073(3) -0.006(3) 0.012(3) 0.002(3)
N3 0.066(3) 0.064(3) 0.068(3) 0.002(3) 0.022(3) -0.011(3)
N4 0.088(4) 0.074(4) 0.058(3) -0.011(3) 0.019(3) 0.011(3)
N5 0.065(3) 0.057(3) 0.057(3) -0.001(2) 0.023(2) -0.012(2)
O1 0.082(6) 0.075(6) 0.063(5) -0.010(4) 0.008(5) -0.017(5)
O2 0.074(3) 0.085(3) 0.068(3) 0.005(2) 0.022(2) 0.009(2)
O3 0.076(6) 0.068(5) 0.047(5) -0.007(4) 0.011(4) -0.002(4)
O4 0.071(3) 0.069(3) 0.073(3) 0.009(2) 0.014(2) 0.006(2)
C11 0.102(6) 0.085(5) 0.086(5) 0.014(4) 0.046(5) -0.005(4)
C12 0.132(8) 0.161(9) 0.060(5) 0.005(5) 0.017(5) -0.013(6)
C31 0.080(5) 0.088(5) 0.101(6) 0.009(4) 0.026(5) -0.009(4)
C32 0.086(6) 0.125(7) 0.121(7) -0.007(6) 0.021(5) -0.032(5)
C41 0.096(6) 0.132(7) 0.083(5) -0.031(5) 0.015(5) 0.025(5)
C42 0.178(10) 0.135(8) 0.115(8) -0.029(6) 0.049(7) 0.036(7)
C51 0.128(7) 0.111(7) 0.078(5) -0.008(5) 0.017(5) -0.037(6)
C52 0.191(12) 0.155(10) 0.159(10) 0.039(9) 0.059(9) -0.031(9)
C2A 0.064(4) 0.086(5) 0.060(4) 0.000(4) 0.028(4) 0.005(4)
C2B 0.075(6) 0.095(6) 0.134(7) 0.018(5) 0.008(5) 0.004(5)
C2C 0.089(8) 0.137(9) 0.199(12) 0.086(9) 0.016(8) 0.001(7)
C2D 0.066(6) 0.204(13) 0.104(7) 0.043(8) 0.022(5) 0.000(8)
C2E 0.079(7) 0.196(12) 0.099(7) -0.053(7) 0.029(6) -0.017(7)
C2F 0.079(6) 0.115(7) 0.107(6) -0.030(5) 0.024(5) 0.016(5)
C4A 0.068(4) 0.057(4) 0.072(4) 0.013(3) 0.022(4) 0.002(3)
C4B 0.119(7) 0.065(4) 0.083(5) 0.005(4) 0.024(5) 0.011(4)
C4C 0.126(7) 0.090(6) 0.081(6) 0.009(5) 0.011(5) -0.006(6)
C4D 0.089(6) 0.119(8) 0.090(6) 0.043(6) 0.008(5) -0.004(6)
C4E 0.085(6) 0.091(6) 0.129(8) 0.032(6) 0.039(6) 0.022(5)
C4F 0.081(5) 0.078(5) 0.088(5) 0.001(4) 0.029(4) 0.011(4)

loop_
_atom_site_label
_atom_site_type_symbol
_atom_site_fract_x
_atom_site_fract_y
_atom_site_fract_z
_atom_site_U_iso_or_equiv
_atom_site_thermal_displace_type
_atom_site_occupancy
_atom_site_calc_flag
_atom_site_refinement_flags
C21 C 0.1354(15) 0.4707(3) 0.7740(12) 0.052(3) Uiso 0.50 d PD
C21' C 0.0618(32) 0.4672(6) 0.8021(24) 0.143(8) Uiso 0.50 d PD
C22 C 0.0002(17) 0.4792(4) 0.8397(16) 0.082(4) Uiso 0.50 d PD
C22' C 0.2082(33) 0.4893(8) 0.8487(31) 0.187(10) Uiso 0.50 d PD
P1 P 0.0100(2) 0.35062(5) 0.5181(2) 0.0660(5) Uani 1 d .
P2 P -0.0148(2) 0.43736(5) 0.5245(2) 0.0702(5) Uani 1 d .
P3 P 0.1706(2) 0.39245(5) 0.7785(2) 0.0652(5) Uani 1 d .
P4 P 0.3613(2) 0.33722(5) 0.6520(2) 0.0727(5) Uani 1 d .
N1 N 0.0295(6) 0.39562(14) 0.4577(5) 0.0636(13) Uani 1 d D
N2 N 0.1001(6) 0.43418(14) 0.6979(5) 0.0715(15) Uani 1 d D
N3 N 0.3238(6) 0.38061(14) 0.7120(5) 0.0654(14) Uani 1 d D
N4 N 0.1848(7) 0.32896(14) 0.5222(5) 0.074(2) Uani 1 d D
N5 N 0.0337(6) 0.36092(13) 0.6898(5) 0.0583(12) Uani 1 d D
O1 O -0.1248(11) 0.3290(2) 0.4502(8) 0.076(2) Uani 0.50 d P
O2 O -0.1926(5) 0.42809(12) 0.5529(5) 0.0753(12) Uani 1 d .
O3 O 0.1979(10) 0.3926(2) 0.9279(8) 0.065(2) Uani 0.50 d P
O4 O 0.3284(5) 0.30701(12) 0.7723(4) 0.0727(12) Uani 1 d .
C11 C 0.0733(9) 0.3996(2) 0.3225(7) 0.087(2) Uani 1 d D
H11A H 0.1537(9) 0.3803(2) 0.3216(7) 0.104 Uiso 1 calc R
H11B H 0.1228(9) 0.4245(2) 0.3221(7) 0.104 Uiso 1 calc R
C12 C -0.0643(11) 0.3957(3) 0.1891(8) 0.120(3) Uani 1 d D
H12A H -0.0261(18) 0.3991(19) 0.1074(8) 0.181 Uiso 1 calc R
H12B H -0.1445(37) 0.4147(12) 0.1882(34) 0.181 Uiso 1 calc R
H12C H -0.1111(51) 0.3706(7) 0.1858(35) 0.181 Uiso 1 calc R
C31 C 0.4505(8) 0.4105(2) 0.7161(8) 0.090(2) Uani 1 d D
H31A H 0.3978(8) 0.4347(2) 0.6832(8) 0.108 Uiso 1 calc R
H31B H 0.5103(8) 0.4031(2) 0.6508(8) 0.108 Uiso 1 calc R
C32 C 0.5674(10) 0.4158(3) 0.8641(9) 0.113(3) Uani 1 d D
H32A H 0.6550(39) 0.4319(14) 0.8586(12) 0.169 Uiso 1 calc R
H32B H 0.6091(56) 0.3913(3) 0.9025(28) 0.169 Uiso 1 calc R
H32C H 0.5124(20) 0.4275(16) 0.9252(19) 0.169 Uiso 1 calc R
C41 C 0.1792(10) 0.2915(2) 0.4439(8) 0.106(3) Uani 1 d D
H41A H 0.2708(10) 0.2759(2) 0.4952(8) 0.127 Uiso 1 calc R
H41B H 0.0815(10) 0.2778(2) 0.4429(8) 0.127 Uiso 1 calc R
C42 C 0.1826(13) 0.2967(3) 0.2964(10) 0.141(4) Uani 1 d D
H42A H 0.1816(94) 0.2722(3) 0.2520(28) 0.212 Uiso 1 calc R
H42B H 0.2790(46) 0.3103(19) 0.2966(10) 0.212 Uiso 1 calc R
H42C H 0.0895(48) 0.3112(19) 0.2438(24) 0.212 Uiso 1 calc R
C51 C -0.0937(11) 0.3478(3) 0.7584(8) 0.109(3) Uani 1 d D
H51A H -0.1206(11) 0.3689(3) 0.8117(8) 0.130 Uiso 1 calc R
H51B H -0.1911(11) 0.3405(3) 0.6838(8) 0.130 Uiso 1 calc R
C52 C -0.0398(15) 0.3163(3) 0.8517(12) 0.167(5) Uani 1 d D
H52A H -0.1245(42) 0.3083(17) 0.8901(78) 0.250 Uiso 1 calc R
H52B H 0.0532(70) 0.3237(8) 0.9286(55) 0.250 Uiso 1 calc R
H52C H -0.0116(106) 0.2954(10) 0.7997(26) 0.250 Uiso 1 calc R
C2A C -0.3293(8) 0.4341(2) 0.4377(7) 0.068(2) Uani 1 d .
C2B C -0.3902(10) 0.4695(3) 0.4069(10) 0.106(3) Uani 1 d .
H2B H -0.3411(10) 0.4904(3) 0.4621(10) 0.128 Uiso 1 calc R
C2C C -0.5268(13) 0.4745(3) 0.2920(14) 0.147(5) Uani 1 d .
H2C H -0.5664(13) 0.4991(3) 0.2676(14) 0.177 Uiso 1 calc R
C2D C -0.6032(12) 0.4450(5) 0.2152(11) 0.125(4) Uani 1 d .
H2D H -0.6972(12) 0.4490(5) 0.1402(11) 0.150 Uiso 1 calc R
C2E C -0.5434(11) 0.4091(4) 0.2469(11) 0.124(4) Uani 1 d .
H2E H -0.5951(11) 0.3882(4) 0.1931(11) 0.149 Uiso 1 calc R
C2F C -0.4039(10) 0.4038(3) 0.3609(9) 0.101(3) Uani 1 d .
H2F H -0.3621(10) 0.3793(3) 0.3840(9) 0.121 Uiso 1 calc R
C4A C 0.4596(8) 0.2969(2) 0.8883(7) 0.065(2) Uani 1 d .
C4B C 0.4960(10) 0.3178(2) 1.0111(8) 0.091(2) Uani 1 d .
H4B H 0.4351(10) 0.3394(2) 1.0173(8) 0.109 Uiso 1 calc R
C4C C 0.6235(12) 0.3069(3) 1.1259(9) 0.104(3) Uani 1 d .
H4C H 0.6493(12) 0.3212(3) 1.2098(9) 0.124 Uiso 1 calc R
C4D C 0.7120(10) 0.2754(3) 1.1183(10) 0.103(3) Uani 1 d .
H4D H 0.7998(10) 0.2685(3) 1.1956(10) 0.124 Uiso 1 calc R
C4E C 0.6711(10) 0.2534(2) 0.9947(11) 0.100(3) Uani 1 d .
H4E H 0.7289(10) 0.2312(2) 0.9904(11) 0.120 Uiso 1 calc R
C4F C 0.5452(9) 0.2644(2) 0.8780(8) 0.081(2) Uani 1 d .
H4F H 0.5187(9) 0.2501(2) 0.7939(8) 0.098 Uiso 1 calc R

loop_
_atom_type_symbol
_atom_type_description
_atom_type_scat_dispersion_real
_atom_type_scat_dispersion_imag
_atom_type_scat_source
C C .0033 .0016 'International Tables Vol C Tables 4.2.6.8 and 6.1.1.4'
H H .0000 .0000 'International Tables Vol C Tables 4.2.6.8 and 6.1.1.4'
N N .0061 .0033 'International Tables Vol C Tables 4.2.6.8 and 6.1.1.4'
O O .0106 .0060 'International Tables Vol C Tables 4.2.6.8 and 6.1.1.4'
P P .1023 .0942 'International Tables Vol C Tables 4.2.6.8 and 6.1.1.4'

loop_
_geom_angle_atom_site_label_1
_geom_angle_atom_site_label_2
_geom_angle_atom_site_label_3
_geom_angle
C21' C21 C22' 104.0(21)
C21' C21 N2 88.3(17)
C22' C21 N2 153.3(20)
C21' C21 C22 20.9(18)
C22' C21 C22 88.0(18)
N2 C21 C22 108.3(10)
C21 C21' C22 140.0(35)
C21 C21' C22' 44.4(18)
C22 C21' C22' 102.0(25)
C21 C21' N2 63.4(16)
C22 C21' N2 153.3(30)
C22' C21' N2 104.5(21)
C21' C22 C21 19.1(19)
C21' C22 C22' 50.9(19)
C21 C22 C22' 34.9(9)
C21 C22' C21' 31.6(13)
C21 C22' C22 57.2(15)
C21' C22' C22 27.1(10)
O1 P1 N5 115.7(4)
O1 P1 N4 113.1(4)
N5 P1 N4 103.5(3)
O1 P1 N1 119.5(4)
N5 P1 N1 98.9(2)
N4 P1 N1 103.9(3)
O2 P2 N1 103.0(2)
O2 P2 N2 96.7(3)
N1 P2 N2 101.4(2)
O3 P3 N5 114.7(4)
O3 P3 N2 114.1(4)
N5 P3 N2 103.0(3)
O3 P3 N3 119.3(4)
N5 P3 N3 99.1(2)
N2 P3 N3 104.4(3)
O4 P4 N3 103.2(2)
O4 P4 N4 96.6(3)
N3 P4 N4 100.8(3)
C11 N1 P2 114.3(4)
C11 N1 P1 118.2(4)
P2 N1 P1 127.1(3)
C21 N2 C21' 28.3(9)
C21 N2 P3 121.7(5)
C21' N2 P3 115.4(9)
C21 N2 P2 115.1(5)
C21' N2 P2 114.2(9)
P3 N2 P2 123.3(3)
C31 N3 P4 114.5(4)
C31 N3 P3 118.1(4)
P4 N3 P3 127.3(3)
C41 N4 P1 119.0(5)
C41 N4 P4 114.3(4)
P1 N4 P4 123.1(3)
C51 N5 P3 117.9(4)
C51 N5 P1 119.4(4)
P3 N5 P1 121.5(3)
C2A O2 P2 116.2(4)
C4A O4 P4 117.8(4)
N1 C11 C12 114.9(6)
N3 C31 C32 112.6(6)
C42 C41 N4 112.6(7)
C52 C51 N5 112.0(8)
C2B C2A C2F 120.4(7)
C2B C2A O2 120.4(7)
C2F C2A O2 119.1(7)
C2A C2B C2C 118.9(9)
C2D C2C C2B 121.7(10)
C2C C2D C2E 119.6(10)
C2D C2E C2F 119.1(10)
C2A C2F C2E 120.1(9)
C4B C4A C4F 121.3(7)
C4B C4A O4 120.1(6)
C4F C4A O4 118.5(6)
C4A C4B C4C 119.3(7)
C4D C4C C4B 120.8(8)
C4C C4D C4E 119.6(8)
C4F C4E C4D 120.3(8)
C4A C4F C4E 118.7(7)

loop_
_geom_bond_atom_site_label_1
_geom_bond_atom_site_label_2
_geom_bond_distance
C21 C21' 0.78(3)
C21 C22' 1.04(3)
C21 N2 1.462(11)
C21 C22 1.52(2)
C21' C22 0.84(2)
C21' C22' 1.44(2)
C21' N2 1.64(2)
C22 C22' 1.81(3)
P1 O1 1.382(8)
P1 N5 1.669(5)
P1 N4 1.683(6)
P1 N1 1.703(5)
P2 O2 1.677(5)
P2 N1 1.686(5)
P2 N2 1.695(5)
P3 O3 1.409(7)
P3 N5 1.660(5)
P3 N2 1.681(5)
P3 N3 1.694(5)
P4 O4 1.667(4)
P4 N3 1.690(5)
P4 N4 1.696(5)
N1 C11 1.487(7)
N3 C31 1.506(8)
N4 C41 1.509(8)
N5 C51 1.524(9)
O2 C2A 1.386(7)
O4 C4A 1.391(7)
C11 C12 1.489(9)
C31 C32 1.510(9)
C41 C42 1.464(10)
C51 C52 1.416(10)
C2A C2B 1.341(10)
C2A C2F 1.347(10)
C2B C2C 1.379(12)
C2C C2D 1.328(14)
C2D C2E 1.357(13)
C2E C2F 1.391(12)
C4A C4B 1.361(9)
C4A C4F 1.374(9)
C4B C4C 1.374(10)
C4C C4D 1.355(11)
C4D C4E 1.385(11)
C4E C4F 1.377(10)
